data_4508921
loop_
_publ_author_name
'Eppel, Sagi'
'Bernstein, Joel'

_publ_section_title
;
 Statistics-Based Design of Multicomponent Molecular Crystals with the
 Three-Center Hydrogen Bond
;
_journal_issue 4
_journal_name_full 'Crystal Growth &amp; Design'
_journal_page_first 1683
_journal_paper_doi 10.1021/cg8002788
_journal_volume 9
_journal_year 2009
_chemical_formula_moiety C3O4H3,C3N6H7
_chemical_formula_sum 'C6 H10 N6 O4'
_chemical_formula_weight 230.20
_chemical_name_common 'Malonic Acid  , 1,3,5 Triamino 2,4,6 Triazine'
_chemical_name_systematic 'Malonic Acid  , 1,3,5 Triamino 2,4,6 Triazine'
_space_group_IT_number 2
_symmetry_cell_setting triclinic
_symmetry_Int_Tables_number 2
_symmetry_space_group_name_Hall '-P 1'
_symmetry_space_group_name_H-M 'P -1'
_atom_sites_solution_hydrogens geom
_atom_sites_solution_primary direct
_atom_sites_solution_secondary difmap
_audit_creation_method SHELXL-97
_cell_angle_alpha 100.320(6)
_cell_angle_beta 98.075(6)
_cell_angle_gamma 106.344(6)
_cell_formula_units_Z 2
_cell_length_a 5.2073(16)
_cell_length_b 7.511(2)
_cell_length_c 13.112(4)
_cell_measurement_temperature 298(2)
_cell_volume 474.2(2)
_computing_structure_refinement 'SHELXL-97 (Sheldrick, 1997)'
_computing_structure_solution 'SHELXS-97 (Sheldrick, 1990)'
_diffrn_ambient_temperature 298(2)
_diffrn_measured_fraction_theta_full 'ACTA 50'
_diffrn_measured_fraction_theta_max 0.896
_diffrn_radiation_monochromator graphite
_diffrn_radiation_probe x-ray
_diffrn_radiation_type MoK\a
_diffrn_radiation_wavelength 0.71073
_diffrn_reflns_av_R_equivalents 0.0130
_diffrn_reflns_av_sigmaI/netI 0.0273
_diffrn_reflns_limit_h_max 6
_diffrn_reflns_limit_h_min -6
_diffrn_reflns_limit_k_max 7
_diffrn_reflns_limit_k_min -10
_diffrn_reflns_limit_l_max 16
_diffrn_reflns_limit_l_min -16
_diffrn_reflns_number 3046
_diffrn_reflns_theta_full 'ACTA 50'
_diffrn_reflns_theta_max 28.24
_diffrn_reflns_theta_min 1.61
_diffrn_source 'fine-focus sealed tube'
_exptl_absorpt_coefficient_mu 0.136
_exptl_absorpt_correction_type none
_exptl_crystal_colour colorless
_exptl_crystal_density_diffrn 1.612
_exptl_crystal_density_method 'not measured'
_exptl_crystal_description Plate
_exptl_crystal_F_000 240
_exptl_crystal_recrystallization_method Water
_exptl_crystal_size_max 0.2
_exptl_crystal_size_mid 0.05
_exptl_crystal_size_min 0.05
_refine_diff_density_max 0.178
_refine_diff_density_min -0.232
_refine_diff_density_rms 0.041
_refine_ls_extinction_method none
_refine_ls_goodness_of_fit_ref 1.089
_refine_ls_hydrogen_treatment mixed
_refine_ls_matrix_type full
_refine_ls_number_parameters 187
_refine_ls_number_reflns 2099
_refine_ls_number_restraints 0
_refine_ls_restrained_S_all 1.089
_refine_ls_R_factor_all 0.0629
_refine_ls_R_factor_gt 0.0456
_refine_ls_shift/su_max 0.004
_refine_ls_shift/su_mean 0.001
_refine_ls_structure_factor_coef Fsqd
_refine_ls_weighting_details 'calc w=1/[\s^2^(Fo^2^)+(0.0821P)^2^+0.0108P] where P=(Fo^2^+2Fc^2^)/3'
_refine_ls_weighting_scheme calc
_refine_ls_wR_factor_gt 0.1304
_refine_ls_wR_factor_ref 0.1394
_reflns_number_gt 1551
_reflns_number_total 2099
_reflns_threshold_expression >2sigma(I)
_cod_data_source_file cg8002788sup1.cif
_cod_data_source_block IV
_cod_depositor_comments
;
The following automatic conversions were performed:

'_exptl_absorpt_correction_type' value 'NONE' changed to 'none'
according to /home/saulius/struct/CIF-dictionaries/cif_core.dic
dictionary named 'cif_core.dic' version 2.4.2 from 2011-04-26.

Automatic conversion script
Id: cif_fix_values 1891 2012-01-12 08:04:46Z andrius 
;
_cod_original_cell_volume 474.2(3)
_cod_database_code 4508921

loop_
_symmetry_equiv_pos_as_xyz
'x, y, z'
'-x, -y, -z'

loop_
_atom_site_label
_atom_site_type_symbol
_atom_site_fract_x
_atom_site_fract_y
_atom_site_fract_z
_atom_site_U_iso_or_equiv
_atom_site_adp_type
_atom_site_occupancy
_atom_site_symmetry_multiplicity
_atom_site_calc_flag
N1 N 0.2292(2) 0.71792(19) 0.29979(10) 0.034(3) Uani 1 1 d
O1 O 0.6329(2) 0.6776(2) 0.75893(9) 0.052(3) Uani 1 1 d
O2 O 1.0525(2) 0.8287(2) 0.84834(10) 0.058(3) Uani 1 1 d
N2 N -0.0938(3) 0.5083(2) 0.36101(12) 0.039(3) Uani 1 1 d
N3 N 0.3258(2) 0.66718(19) 0.47038(10) 0.032(3) Uani 1 1 d
N4 N 0.6677(2) 0.88149(19) 0.40370(10) 0.034(3) Uani 1 1 d
C1 C 0.1541(3) 0.6308(2) 0.37836(12) 0.032(3) Uani 1 1 d
C2 C 0.7991(3) 0.7261(2) 0.84121(12) 0.036(3) Uani 1 1 d
N5 N 0.5495(3) 0.9225(2) 0.23602(12) 0.046(3) Uani 1 1 d
C3 C 0.4874(3) 0.8422(2) 0.31484(12) 0.032(3) Uani 1 1 d
N6 N 0.7556(3) 0.8297(2) 0.56881(11) 0.039(3) Uani 1 1 d
C4 C 0.5783(3) 0.7912(2) 0.47908(12) 0.031(3) Uani 1 1 d
O3 O 0.8945(3) 0.6464(2) 1.11182(10) 0.061(3) Uani 1 1 d
C5 C 0.7242(3) 0.6701(3) 0.94030(14) 0.045(3) Uani 1 1 d
O4 O 1.1857(2) 0.8252(2) 1.03398(11) 0.056(3) Uani 1 1 d
C6 C 0.9506(3) 0.7158(3) 1.03624(13) 0.041(3) Uani 1 1 d
H1 H 0.717(4) 1.005(3) 0.2461(16) 0.052(6) Uiso 1 1 d
H2 H -0.151(4) 0.461(3) 0.4190(18) 0.061(7) Uiso 1 1 d
H3 H -0.204(3) 0.486(2) 0.3009(15) 0.035(5) Uiso 1 1 d
H4 H 0.703(3) 0.772(2) 0.6238(15) 0.041(6) Uiso 1 1 d
H5 H 0.107(4) 0.690(3) 0.2331(17) 0.048(6) Uiso 1 1 d
H6 H 0.912(4) 0.905(3) 0.5741(16) 0.048(6) Uiso 1 1 d
H7 H 0.597(4) 0.739(3) 0.9598(16) 0.079(8) Uiso 1 1 d
H8 H 0.599(5) 0.535(4) 0.918(2) 0.093(9) Uiso 1 1 d
H9 H 0.433(4) 0.891(3) 0.1748(17) 0.048(6) Uiso 1 1 d
H10 H 1.145(5) 0.843(4) 0.937(2) 0.105(10) Uiso 1 1 d

loop_
_atom_site_aniso_label
_atom_site_aniso_U_11
_atom_site_aniso_U_22
_atom_site_aniso_U_33
_atom_site_aniso_U_23
_atom_site_aniso_U_13
_atom_site_aniso_U_12
N1 0.028(3) 0.042(3) 0.026(3) 0.0127(9) 0.0002(8) 0.0012(11)
O1 0.040(3) 0.073(3) 0.036(3) 0.0236(9) 0.0005(8) 0.0037(11)
O2 0.038(3) 0.082(3) 0.042(3) 0.0261(10) 0.0081(8) -0.0084(11)
N2 0.028(3) 0.049(3) 0.031(3) 0.0132(10) -0.0016(8) -0.0024(11)
N3 0.026(3) 0.038(3) 0.027(3) 0.0116(9) 0.0017(8) 0.0013(11)
N4 0.027(3) 0.041(3) 0.029(3) 0.0137(9) 0.0028(8) 0.0023(11)
C1 0.029(3) 0.034(3) 0.029(3) 0.0088(10) 0.0054(8) 0.0057(11)
C2 0.031(3) 0.042(3) 0.035(3) 0.0151(10) 0.0056(9) 0.0063(12)
N5 0.034(3) 0.062(3) 0.034(3) 0.0246(10) 0.0014(9) -0.0041(12)
C3 0.029(3) 0.037(3) 0.029(3) 0.0101(10) 0.0049(8) 0.0052(11)
N6 0.029(3) 0.050(3) 0.030(3) 0.0160(10) -0.0002(8) -0.0013(11)
C4 0.027(3) 0.034(3) 0.030(3) 0.0091(10) 0.0045(8) 0.0052(11)
O3 0.049(3) 0.083(3) 0.035(3) 0.0265(10) -0.0049(8) -0.0045(12)
C5 0.029(3) 0.065(3) 0.034(3) 0.0215(11) 0.0026(9) 0.0018(13)
O4 0.033(3) 0.076(3) 0.043(3) 0.0172(10) 0.0000(8) -0.0047(11)
C6 0.036(3) 0.048(3) 0.034(3) 0.0123(10) 0.0044(9) 0.0063(12)

loop_
_atom_type_symbol
_atom_type_description
_atom_type_scat_dispersion_real
_atom_type_scat_dispersion_imag
_atom_type_scat_source
C C 0.0033 0.0016 'International Tables Vol C Tables 4.2.6.8 and 6.1.1.4'
H H 0.0000 0.0000 'International Tables Vol C Tables 4.2.6.8 and 6.1.1.4'
N N 0.0061 0.0033 'International Tables Vol C Tables 4.2.6.8 and 6.1.1.4'
O O 0.0106 0.0060 'International Tables Vol C Tables 4.2.6.8 and 6.1.1.4'

loop_
_geom_angle_atom_site_label_1
_geom_angle_atom_site_label_2
_geom_angle_atom_site_label_3
_geom_angle
C1 N1 C3 119.45(12)
C1 N3 C4 115.89(13)
C3 N4 C4 115.35(13)
N2 C1 N3 120.55(14)
N2 C1 N1 118.29(14)
N3 C1 N1 121.16(13)
O1 C2 O2 121.80(14)
O1 C2 C5 121.48(14)
O2 C2 C5 116.72(14)
N4 C3 N5 120.98(14)
N4 C3 N1 122.08(13)
N5 C3 N1 116.94(14)
N6 C4 N3 117.78(13)
N6 C4 N4 116.17(13)
N3 C4 N4 126.05(14)
C2 C5 C6 118.20(14)
O3 C6 O4 124.38(15)
O3 C6 C5 117.75(14)
O4 C6 C5 117.86(15)

loop_
_geom_bond_atom_site_label_1
_geom_bond_atom_site_label_2
_geom_bond_distance
N1 C1 1.3612(18)
N1 C3 1.3679(19)
O1 C2 1.2104(19)
O2 C2 1.3081(18)
N2 C1 1.318(2)
N3 C1 1.331(2)
N3 C4 1.3561(19)
N4 C3 1.3190(19)
N4 C4 1.3585(19)
C2 C5 1.504(2)
N5 C3 1.321(2)
N6 C4 1.320(2)
O3 C6 1.233(2)
C5 C6 1.513(2)
O4 C6 1.276(2)
